data_1548544
loop_
_publ_author_name
'Yu, Chao'
'Zhang, Pengfei'
'Gao, Fei'
'Zhang, Shaowen'
'Li, Xiaofang'

_publ_section_title
;
 A displacement-type fluorescent probe reveals active species in the
 coordinative polymerization of olefins
;
_journal_issue 5
_journal_name_full 'Polymer Chemistry'
_journal_page_first 603
_journal_paper_doi 10.1039/C7PY01915G
_journal_volume 9
_journal_year 2018
_chemical_formula_moiety 'C24 H31 Al N2'
_chemical_formula_sum 'C24 H31 Al N2'
_chemical_formula_weight 374.49
_space_group_crystal_system triclinic
_space_group_IT_number 2
_space_group_name_Hall '-P 1'
_space_group_name_H-M_alt 'P -1'
_symmetry_space_group_name_Hall '-P 1'
_symmetry_space_group_name_H-M 'P -1'
_atom_sites_solution_hydrogens geom
_atom_sites_solution_primary direct
_audit_creation_date 2017-04-13
_audit_creation_method
;
Olex2 1.2
(compiled 2017.03.02 svn.r3394 for OlexSys, GUI svn.r5324)
;
_audit_update_record
;
2017-04-13 deposited with the CCDC.
2017-12-26 downloaded from the CCDC.
;
_cell_angle_alpha 76.92(3)
_cell_angle_beta 86.12(3)
_cell_angle_gamma 85.20(3)
_cell_formula_units_Z 2
_cell_length_a 7.0719(14)
_cell_length_b 11.897(2)
_cell_length_c 15.148(3)
_cell_measurement_reflns_used 15490
_cell_measurement_temperature 293(2)
_cell_measurement_theta_max 31.507
_cell_measurement_theta_min 1.983
_cell_volume 1235.5(4)
_computing_molecular_graphics 'Olex2 (Dolomanov et al., 2009)'
_computing_publication_material 'Olex2 (Dolomanov et al., 2009)'
_computing_structure_refinement 'XL (Sheldrick, 2008)'
_computing_structure_solution 'ShelXS (Sheldrick, 2008)'
_diffrn_ambient_temperature 293.15
_diffrn_measured_fraction_theta_full 0.995
_diffrn_measured_fraction_theta_max 0.971
_diffrn_measurement_device_type 'multiwire proportional'
_diffrn_measurement_method 'phi and omega scans'
_diffrn_radiation_monochromator graphite
_diffrn_radiation_type MoK\a
_diffrn_radiation_wavelength 0.71073
_diffrn_reflns_av_R_equivalents 0.0311
_diffrn_reflns_av_unetI/netI 0.0672
_diffrn_reflns_Laue_measured_fraction_full 0.995
_diffrn_reflns_Laue_measured_fraction_max 0.971
_diffrn_reflns_limit_h_max 9
_diffrn_reflns_limit_h_min -10
_diffrn_reflns_limit_k_max 17
_diffrn_reflns_limit_k_min -17
_diffrn_reflns_limit_l_max 18
_diffrn_reflns_limit_l_min -22
_diffrn_reflns_number 15469
_diffrn_reflns_point_group_measured_fraction_full 0.995
_diffrn_reflns_point_group_measured_fraction_max 0.971
_diffrn_reflns_theta_full 25.242
_diffrn_reflns_theta_max 31.507
_diffrn_reflns_theta_min 1.983
_exptl_absorpt_coefficient_mu 0.091
_exptl_absorpt_correction_T_max 1.0000
_exptl_absorpt_correction_T_min 0.9801
_exptl_absorpt_correction_type multi-scan
_exptl_absorpt_process_details 'CrystalClear (Rigaku Inc., 2008)'
_exptl_crystal_colour colorless
_exptl_crystal_density_diffrn 1.007
_exptl_crystal_description block
_exptl_crystal_F_000 404
_exptl_crystal_size_max 0.21
_exptl_crystal_size_mid 0.18
_exptl_crystal_size_min 0.15
_refine_diff_density_max 0.317
_refine_diff_density_min -0.174
_refine_diff_density_rms 0.050
_refine_ls_extinction_method none
_refine_ls_goodness_of_fit_ref 0.951
_refine_ls_hydrogen_treatment constr
_refine_ls_matrix_type full
_refine_ls_number_parameters 253
_refine_ls_number_reflns 7995
_refine_ls_number_restraints 0
_refine_ls_restrained_S_all 0.951
_refine_ls_R_factor_all 0.0737
_refine_ls_R_factor_gt 0.0478
_refine_ls_shift/su_max 0.001
_refine_ls_shift/su_mean 0.000
_refine_ls_structure_factor_coef Fsqd
_refine_ls_weighting_details 'w=1/[\s^2^(Fo^2^)+(0.0665P)^2^] where P=(Fo^2^+2Fc^2^)/3'
_refine_ls_weighting_scheme calc
_refine_ls_wR_factor_gt 0.1236
_refine_ls_wR_factor_ref 0.1336
_reflns_Friedel_coverage 0.000
_reflns_number_gt 4851
_reflns_number_total 7995
_reflns_threshold_expression 'I > 2\s(I)'
_cod_data_source_file c7py01915g2.cif
_cod_data_source_block bo4474
_cod_depositor_comments 'Adding full bibliography for 1548544--1548547.cif.'
_cod_original_cell_volume 1235.5(5)
_cod_database_code 1548544
_shelx_shelxl_version_number 2014/7
_shelx_space_group_comment
;
The symmetry employed for this shelxl refinement is uniquely defined
by the following loop, which should always be used as a source of
symmetry information in preference to the above space-group names.
They are only intended as comments.
;
_shelx_estimated_absorpt_t_max 0.986
_shelx_estimated_absorpt_t_min 0.981
_olex2_refinement_description
;
1. Fixed Uiso
 At 1.2 times of:
  All C(H) groups
 At 1.5 times of:
  All C(H,H,H) groups
2.a Aromatic/amide H refined with riding coordinates:
 C3(H3), C10(H10), C12(H12), C20(H20)
2.b Idealised Me refined as rotating group:
 C1(H1A,H1B,H1C), C5(H5A,H5B,H5C), C14(H14A,H14B,H14C), C15(H15A,H15B,H15C),
 C16(H16A,H16B,H16C), C19(H19A,H19B,H19C), C22(H22A,H22B,H22C), C23(H23A,H23B,
 H23C), C24(H24A,H24B,H24C)
;
_platon_squeeze_void_probe_radius 1.20
_olex2_submission_special_instructions 'No special instructions were received'

loop_
_space_group_symop_operation_xyz
'x, y, z'
'-x, -y, -z'

loop_
_atom_site_label
_atom_site_type_symbol
_atom_site_fract_x
_atom_site_fract_y
_atom_site_fract_z
_atom_site_U_iso_or_equiv
_atom_site_adp_type
_atom_site_occupancy
_atom_site_site_symmetry_order
_atom_site_calc_flag
_atom_site_refinement_flags_posn
Al1 Al 0.59340(6) 0.41146(3) 0.26540(3) 0.02829(11) Uani 1 1 d .
N1 N 0.58186(14) 0.53403(8) 0.15989(7) 0.0260(2) Uani 1 1 d .
N2 N 0.42529(14) 0.49222(9) 0.33735(7) 0.0274(2) Uani 1 1 d .
C1 C 0.7889(2) 0.42719(12) 0.06215(10) 0.0379(3) Uani 1 1 d .
H1A H 0.9026 0.4170 0.0951 0.057 Uiso 1 1 calc GR
H1B H 0.8219 0.4374 -0.0016 0.057 Uiso 1 1 calc GR
H1C H 0.7172 0.3602 0.0821 0.057 Uiso 1 1 calc GR
C2 C 0.67235(17) 0.53120(11) 0.07888(9) 0.0278(3) Uani 1 1 d .
C3 C 0.64045(18) 0.63778(11) 0.01816(9) 0.0290(3) Uani 1 1 d .
H3 H 0.6870 0.6565 -0.0419 0.035 Uiso 1 1 calc R
C4 C 0.52808(17) 0.71049(11) 0.06250(8) 0.0266(3) Uani 1 1 d .
C5 C 0.4714(2) 0.83407(12) 0.01868(10) 0.0381(3) Uani 1 1 d .
H5A H 0.5187 0.8844 0.0521 0.057 Uiso 1 1 calc GR
H5B H 0.3354 0.8451 0.0185 0.057 Uiso 1 1 calc GR
H5C H 0.5239 0.8516 -0.0426 0.057 Uiso 1 1 calc GR
C6 C 0.48818(16) 0.64428(10) 0.15275(8) 0.0238(2) Uani 1 1 d .
C7 C 0.37426(16) 0.67580(10) 0.22429(8) 0.0230(2) Uani 1 1 d .
C8 C 0.27485(17) 0.79392(10) 0.20426(8) 0.0243(2) Uani 1 1 d .
C9 C 0.09888(17) 0.81032(11) 0.16469(9) 0.0278(3) Uani 1 1 d .
C10 C 0.01304(19) 0.92178(12) 0.14132(10) 0.0339(3) Uani 1 1 d .
H10 H -0.1028 0.9331 0.1139 0.041 Uiso 1 1 calc R
C11 C 0.0946(2) 1.01664(11) 0.15765(10) 0.0366(3) Uani 1 1 d .
C12 C 0.26738(19) 0.99775(11) 0.19916(9) 0.0334(3) Uani 1 1 d .
H12 H 0.3230 1.0603 0.2115 0.040 Uiso 1 1 calc R
C13 C 0.35960(17) 0.88790(10) 0.22284(9) 0.0275(3) Uani 1 1 d .
C14 C 0.00234(19) 0.70952(13) 0.14736(11) 0.0388(3) Uani 1 1 d .
H14A H 0.0774 0.6763 0.1032 0.058 Uiso 1 1 calc GR
H14B H -0.1211 0.7359 0.1249 0.058 Uiso 1 1 calc GR
H14C H -0.0108 0.6522 0.2029 0.058 Uiso 1 1 calc GR
C15 C 0.0007(2) 1.13697(13) 0.13121(13) 0.0553(5) Uani 1 1 d .
H15A H 0.0306 1.1688 0.0682 0.083 Uiso 1 1 calc GR
H15B H 0.0460 1.1848 0.1673 0.083 Uiso 1 1 calc GR
H15C H -0.1345 1.1340 0.1413 0.083 Uiso 1 1 calc GR
C16 C 0.54626(19) 0.87136(12) 0.26826(10) 0.0378(3) Uani 1 1 d .
H16A H 0.5242 0.8451 0.3326 0.057 Uiso 1 1 calc GR
H16B H 0.6051 0.9435 0.2558 0.057 Uiso 1 1 calc GR
H16C H 0.6283 0.8149 0.2453 0.057 Uiso 1 1 calc GR
C17 C 0.34122(17) 0.60548(10) 0.31081(8) 0.0255(3) Uani 1 1 d .
C18 C 0.21962(18) 0.62986(11) 0.38526(9) 0.0301(3) Uani 1 1 d .
C19 C 0.0980(2) 0.73701(13) 0.39427(10) 0.0424(4) Uani 1 1 d .
H19A H 0.1755 0.8017 0.3836 0.064 Uiso 1 1 calc GR
H19B H 0.0392 0.7260 0.4543 0.064 Uiso 1 1 calc GR
H19C H 0.0015 0.7517 0.3506 0.064 Uiso 1 1 calc GR
C20 C 0.2341(2) 0.53151(12) 0.45361(9) 0.0344(3) Uani 1 1 d .
H20 H 0.1719 0.5216 0.5106 0.041 Uiso 1 1 calc R
C21 C 0.35865(19) 0.44887(11) 0.42266(9) 0.0318(3) Uani 1 1 d .
C22 C 0.4106(2) 0.32897(12) 0.47269(10) 0.0419(4) Uani 1 1 d .
H22A H 0.3255 0.2773 0.4588 0.063 Uiso 1 1 calc GR
H22B H 0.4015 0.3257 0.5367 0.063 Uiso 1 1 calc GR
H22C H 0.5385 0.3064 0.4549 0.063 Uiso 1 1 calc GR
C23 C 0.8530(2) 0.38712(13) 0.30924(11) 0.0419(3) Uani 1 1 d .
H23A H 0.9371 0.3566 0.2665 0.063 Uiso 1 1 calc GR
H23B H 0.8536 0.3334 0.3670 0.063 Uiso 1 1 calc GR
H23C H 0.8949 0.4595 0.3155 0.063 Uiso 1 1 calc GR
C24 C 0.4722(2) 0.27590(12) 0.24730(10) 0.0412(3) Uani 1 1 d .
H24A H 0.3439 0.2984 0.2302 0.062 Uiso 1 1 calc GR
H24B H 0.4717 0.2176 0.3027 0.062 Uiso 1 1 calc GR
H24C H 0.5419 0.2456 0.2002 0.062 Uiso 1 1 calc GR

loop_
_atom_site_aniso_label
_atom_site_aniso_U_11
_atom_site_aniso_U_22
_atom_site_aniso_U_33
_atom_site_aniso_U_23
_atom_site_aniso_U_13
_atom_site_aniso_U_12
Al1 0.0330(2) 0.02146(18) 0.0301(2) -0.00556(14) -0.00202(16) -0.00001(15)
N1 0.0261(5) 0.0233(5) 0.0292(6) -0.0083(4) 0.0008(4) -0.0006(4)
N2 0.0302(6) 0.0243(5) 0.0265(5) -0.0032(4) -0.0001(4) -0.0033(4)
C1 0.0391(8) 0.0333(7) 0.0434(8) -0.0167(6) 0.0058(6) 0.0010(6)
C2 0.0259(6) 0.0293(6) 0.0301(7) -0.0114(5) 0.0014(5) -0.0027(5)
C3 0.0298(6) 0.0338(7) 0.0236(6) -0.0071(5) 0.0019(5) -0.0044(5)
C4 0.0263(6) 0.0275(6) 0.0255(6) -0.0046(5) -0.0020(5) -0.0029(5)
C5 0.0445(8) 0.0340(7) 0.0298(7) 0.0015(5) 0.0036(6) 0.0037(6)
C6 0.0245(6) 0.0223(5) 0.0253(6) -0.0066(4) -0.0018(5) -0.0009(4)
C7 0.0217(5) 0.0221(5) 0.0262(6) -0.0066(4) -0.0021(5) -0.0025(4)
C8 0.0251(6) 0.0237(5) 0.0238(6) -0.0062(4) 0.0034(5) -0.0018(5)
C9 0.0264(6) 0.0277(6) 0.0297(6) -0.0085(5) -0.0005(5) 0.0007(5)
C10 0.0277(6) 0.0349(7) 0.0371(8) -0.0068(6) -0.0018(6) 0.0053(5)
C11 0.0403(8) 0.0256(6) 0.0403(8) -0.0044(5) 0.0040(6) 0.0058(6)
C12 0.0404(8) 0.0224(6) 0.0371(8) -0.0073(5) 0.0031(6) -0.0036(5)
C13 0.0301(6) 0.0248(6) 0.0279(6) -0.0070(5) 0.0024(5) -0.0031(5)
C14 0.0309(7) 0.0393(8) 0.0505(9) -0.0176(7) -0.0084(6) -0.0004(6)
C15 0.0592(10) 0.0327(8) 0.0668(12) -0.0021(7) -0.0039(9) 0.0144(7)
C16 0.0375(8) 0.0339(7) 0.0450(9) -0.0119(6) -0.0053(6) -0.0079(6)
C17 0.0265(6) 0.0233(5) 0.0269(6) -0.0061(5) 0.0000(5) -0.0022(5)
C18 0.0315(7) 0.0323(6) 0.0275(7) -0.0094(5) 0.0028(5) -0.0042(5)
C19 0.0461(9) 0.0443(8) 0.0354(8) -0.0125(6) 0.0096(7) 0.0045(7)
C20 0.0370(7) 0.0398(7) 0.0260(7) -0.0063(5) 0.0062(6) -0.0090(6)
C21 0.0354(7) 0.0311(6) 0.0280(7) -0.0030(5) -0.0007(5) -0.0080(6)
C22 0.0501(9) 0.0356(7) 0.0353(8) 0.0030(6) -0.0005(7) -0.0073(7)
C23 0.0410(8) 0.0427(8) 0.0413(8) -0.0099(6) -0.0058(7) 0.0059(6)
C24 0.0547(9) 0.0299(7) 0.0394(8) -0.0070(6) -0.0008(7) -0.0090(6)

loop_
_atom_type_symbol
_atom_type_description
_atom_type_scat_dispersion_real
_atom_type_scat_dispersion_imag
_atom_type_scat_source
C C 0.0033 0.0016 'International Tables Vol C Tables 4.2.6.8 and 6.1.1.4'
H H 0.0000 0.0000 'International Tables Vol C Tables 4.2.6.8 and 6.1.1.4'
N N 0.0061 0.0033 'International Tables Vol C Tables 4.2.6.8 and 6.1.1.4'
Al Al 0.0645 0.0514 'International Tables Vol C Tables 4.2.6.8 and 6.1.1.4'

loop_
_geom_angle_atom_site_label_1
_geom_angle_atom_site_label_2
_geom_angle_atom_site_label_3
_geom_angle
N1 Al1 N2 94.12(5)
N1 Al1 C23 110.03(6)
N1 Al1 C24 111.10(6)
N2 Al1 C23 111.98(6)
N2 Al1 C24 109.24(6)
C24 Al1 C23 117.85(7)
C2 N1 Al1 125.18(9)
C2 N1 C6 107.69(11)
C6 N1 Al1 127.06(9)
C17 N2 Al1 126.99(8)
C21 N2 Al1 125.80(9)
C21 N2 C17 107.17(11)
H1A C1 H1B 109.5
H1A C1 H1C 109.5
H1B C1 H1C 109.5
C2 C1 H1A 109.5
C2 C1 H1B 109.5
C2 C1 H1C 109.5
N1 C2 C1 122.38(12)
N1 C2 C3 109.92(12)
C3 C2 C1 127.69(13)
C2 C3 H3 125.8
C4 C3 C2 108.40(11)
C4 C3 H3 125.8
C3 C4 C5 122.95(12)
C3 C4 C6 106.22(11)
C6 C4 C5 130.81(12)
C4 C5 H5A 109.5
C4 C5 H5B 109.5
C4 C5 H5C 109.5
H5A C5 H5B 109.5
H5A C5 H5C 109.5
H5B C5 H5C 109.5
N1 C6 C4 107.76(11)
N1 C6 C7 122.76(11)
C7 C6 C4 129.46(11)
C6 C7 C8 116.31(11)
C17 C7 C6 126.05(11)
C17 C7 C8 117.60(11)
C9 C8 C7 119.35(11)
C9 C8 C13 120.35(11)
C13 C8 C7 120.28(11)
C8 C9 C14 121.04(12)
C10 C9 C8 118.83(12)
C10 C9 C14 120.12(12)
C9 C10 H10 118.9
C11 C10 C9 122.11(13)
C11 C10 H10 118.9
C10 C11 C12 117.99(12)
C10 C11 C15 121.47(14)
C12 C11 C15 120.54(13)
C11 C12 H12 119.0
C11 C12 C13 121.91(12)
C13 C12 H12 119.0
C8 C13 C16 121.14(12)
C12 C13 C8 118.76(12)
C12 C13 C16 120.10(12)
C9 C14 H14A 109.5
C9 C14 H14B 109.5
C9 C14 H14C 109.5
H14A C14 H14B 109.5
H14A C14 H14C 109.5
H14B C14 H14C 109.5
C11 C15 H15A 109.5
C11 C15 H15B 109.5
C11 C15 H15C 109.5
H15A C15 H15B 109.5
H15A C15 H15C 109.5
H15B C15 H15C 109.5
C13 C16 H16A 109.5
C13 C16 H16B 109.5
C13 C16 H16C 109.5
H16A C16 H16B 109.5
H16A C16 H16C 109.5
H16B C16 H16C 109.5
N2 C17 C18 108.20(11)
C7 C17 N2 122.82(11)
C7 C17 C18 128.97(12)
C17 C18 C19 130.70(12)
C20 C18 C17 105.92(12)
C20 C18 C19 123.37(13)
C18 C19 H19A 109.5
C18 C19 H19B 109.5
C18 C19 H19C 109.5
H19A C19 H19B 109.5
H19A C19 H19C 109.5
H19B C19 H19C 109.5
C18 C20 H20 125.8
C18 C20 C21 108.47(12)
C21 C20 H20 125.8
N2 C21 C20 110.24(12)
N2 C21 C22 122.84(13)
C20 C21 C22 126.91(13)
C21 C22 H22A 109.5
C21 C22 H22B 109.5
C21 C22 H22C 109.5
H22A C22 H22B 109.5
H22A C22 H22C 109.5
H22B C22 H22C 109.5
Al1 C23 H23A 109.5
Al1 C23 H23B 109.5
Al1 C23 H23C 109.5
H23A C23 H23B 109.5
H23A C23 H23C 109.5
H23B C23 H23C 109.5
Al1 C24 H24A 109.5
Al1 C24 H24B 109.5
Al1 C24 H24C 109.5
H24A C24 H24B 109.5
H24A C24 H24C 109.5
H24B C24 H24C 109.5

loop_
_geom_bond_atom_site_label_1
_geom_bond_atom_site_label_2
_geom_bond_distance
Al1 N1 1.9055(13)
Al1 N2 1.9058(13)
Al1 C23 1.9710(15)
Al1 C24 1.9681(15)
N1 C2 1.3511(16)
N1 C6 1.4040(16)
N2 C17 1.4085(16)
N2 C21 1.3471(16)
C1 H1A 0.9600
C1 H1B 0.9600
C1 H1C 0.9600
C1 C2 1.4890(18)
C2 C3 1.3989(18)
C3 H3 0.9300
C3 C4 1.3808(18)
C4 C5 1.5029(18)
C4 C6 1.4376(17)
C5 H5A 0.9600
C5 H5B 0.9600
C5 H5C 0.9600
C6 C7 1.4068(17)
C7 C8 1.4939(17)
C7 C17 1.4027(17)
C8 C9 1.3976(18)
C8 C13 1.4021(17)
C9 C10 1.3908(18)
C9 C14 1.5089(19)
C10 H10 0.9300
C10 C11 1.386(2)
C11 C12 1.390(2)
C11 C15 1.506(2)
C12 H12 0.9300
C12 C13 1.3924(18)
C13 C16 1.5076(19)
C14 H14A 0.9600
C14 H14B 0.9600
C14 H14C 0.9600
C15 H15A 0.9600
C15 H15B 0.9600
C15 H15C 0.9600
C16 H16A 0.9600
C16 H16B 0.9600
C16 H16C 0.9600
C17 C18 1.4390(18)
C18 C19 1.504(2)
C18 C20 1.3776(19)
C19 H19A 0.9600
C19 H19B 0.9600
C19 H19C 0.9600
C20 H20 0.9300
C20 C21 1.404(2)
C21 C22 1.4849(19)
C22 H22A 0.9600
C22 H22B 0.9600
C22 H22C 0.9600
C23 H23A 0.9600
C23 H23B 0.9600
C23 H23C 0.9600
C24 H24A 0.9600
C24 H24B 0.9600
C24 H24C 0.9600

loop_
_geom_torsion_atom_site_label_1
_geom_torsion_atom_site_label_2
_geom_torsion_atom_site_label_3
_geom_torsion_atom_site_label_4
_geom_torsion
Al1 N1 C2 C1 2.24(17)
Al1 N1 C2 C3 -176.94(8)
Al1 N1 C6 C4 176.20(8)
Al1 N1 C6 C7 -5.23(16)
Al1 N2 C17 C7 -0.54(17)
Al1 N2 C17 C18 177.99(8)
Al1 N2 C21 C20 -178.31(9)
Al1 N2 C21 C22 0.26(18)
N1 C2 C3 C4 0.65(14)
N1 C6 C7 C8 -176.46(10)
N1 C6 C7 C17 1.31(19)
N2 C17 C18 C19 179.44(13)
N2 C17 C18 C20 -0.01(14)
C1 C2 C3 C4 -178.47(12)
C2 N1 C6 C4 -0.74(13)
C2 N1 C6 C7 177.83(11)
C2 C3 C4 C5 177.65(12)
C2 C3 C4 C6 -1.08(13)
C3 C4 C6 N1 1.12(13)
C3 C4 C6 C7 -177.32(12)
C4 C6 C7 C8 1.79(18)
C4 C6 C7 C17 179.55(12)
C5 C4 C6 N1 -177.47(13)
C5 C4 C6 C7 4.1(2)
C6 N1 C2 C1 179.25(11)
C6 N1 C2 C3 0.07(14)
C6 C7 C8 C9 85.71(14)
C6 C7 C8 C13 -92.65(14)
C6 C7 C17 N2 1.64(19)
C6 C7 C17 C18 -176.56(12)
C7 C8 C9 C10 -176.16(11)
C7 C8 C9 C14 3.88(18)
C7 C8 C13 C12 176.84(11)
C7 C8 C13 C16 -3.66(18)
C7 C17 C18 C19 -2.1(2)
C7 C17 C18 C20 178.40(13)
C8 C7 C17 N2 179.38(10)
C8 C7 C17 C18 1.18(19)
C8 C9 C10 C11 -1.3(2)
C9 C8 C13 C12 -1.51(18)
C9 C8 C13 C16 177.99(11)
C9 C10 C11 C12 -0.3(2)
C9 C10 C11 C15 179.48(14)
C10 C11 C12 C13 1.0(2)
C11 C12 C13 C8 -0.14(19)
C11 C12 C13 C16 -179.65(12)
C13 C8 C9 C10 2.21(18)
C13 C8 C9 C14 -177.75(12)
C14 C9 C10 C11 178.67(13)
C15 C11 C12 C13 -178.75(14)
C17 N2 C21 C20 -0.75(14)
C17 N2 C21 C22 177.82(12)
C17 C7 C8 C9 -92.24(14)
C17 C7 C8 C13 89.39(14)
C17 C18 C20 C21 -0.44(15)
C18 C20 C21 N2 0.76(16)
C18 C20 C21 C22 -177.74(13)
C19 C18 C20 C21 -179.94(12)
C21 N2 C17 C7 -178.06(11)
C21 N2 C17 C18 0.46(14)

loop_
_platon_squeeze_void_nr
_platon_squeeze_void_average_x
_platon_squeeze_void_average_y
_platon_squeeze_void_average_z
_platon_squeeze_void_volume
_platon_squeeze_void_count_electrons
_platon_squeeze_void_content
1 -0.029 0.000 0.500 218 43 ' '
2 0.166 0.457 0.149 13 0 ' '
3 0.230 0.364 0.658 12 -1 ' '
4 0.769 0.636 0.342 11 -1 ' '
5 0.833 0.543 0.851 13 0 ' '
